data_4025339
loop_
_publ_author_name
'Marina Martjuga'
'Dmitry Shabashov'
'Sergey Belyakov'
'Edvards Liepinsh'
'Edgars Suna'

_publ_section_title
;
 Asymmetric Synthesis of 1,3-Diamines by Diastereoselective Reduction of
 Enantiopure N-tert-Butanesulfinylketimines: Unusual Directing Effects of
 the ortho-Substituent
;
_journal_name_full 'Journal of Organic Chemistry'
_journal_page_first 2357
_journal_page_last 2368
_journal_paper_doi 10.1021/jo100173f
_journal_volume 75
_journal_year 2010
_chemical_absolute_configuration rmad
_chemical_compound_source 'Local laboratory'
_chemical_formula_moiety 'C19 H24 N2 O S '
_chemical_formula_sum 'C19 H24 N2 O S'
_chemical_formula_weight 328.478
_chemical_name_systematic
;
 ?
;
_space_group_IT_number 19
_symmetry_cell_setting orthorhombic
_symmetry_space_group_name_Hall 'P 2ac 2ab'
_symmetry_space_group_name_H-M 'P 21 21 21'
_atom_sites_solution_primary direct
_atom_sites_solution_secondary difmap
_cell_angle_alpha 90.00
_cell_angle_beta 90.00
_cell_angle_gamma 90.00
_cell_formula_units_Z 4
_cell_length_a 7.3755(2)
_cell_length_b 9.4464(2)
_cell_length_c 26.3763(8)
_cell_measurement_reflns_used 23093
_cell_measurement_temperature 258
_cell_measurement_theta_max 27.878
_cell_measurement_theta_min 0.998
_cell_volume 1837.69(8)
_computing_cell_refinement 'HKL Scalepack (Otwinowski & Minor 1997)'
_computing_data_collection KappaCCD
_computing_data_reduction 'Denzo and Scalepak (Otwinowski & Minor, 1997)'
_computing_structure_refinement 'SHELXL-97 (Sheldrick, 1997)'
_computing_structure_solution 'SIR92 (Altomare et al., 1994)'
_diffrn_measured_fraction_theta_full 0.987
_diffrn_measured_fraction_theta_max 0.987
_diffrn_measurement_device KappaCCD
_diffrn_measurement_method CCD
_diffrn_orient_matrix_type X=UH
_diffrn_orient_matrix_UB_11 -0.08427
_diffrn_orient_matrix_UB_12 0.09548
_diffrn_orient_matrix_UB_13 0.04653
_diffrn_orient_matrix_UB_21 -0.06916
_diffrn_orient_matrix_UB_22 -0.07491
_diffrn_orient_matrix_UB_23 0.02849
_diffrn_orient_matrix_UB_31 0.01639
_diffrn_orient_matrix_UB_32 -0.00216
_diffrn_orient_matrix_UB_33 0.03412
_diffrn_radiation_source 'fine-focus sealed tube'
_diffrn_radiation_type ' MoK\a'
_diffrn_radiation_wavelength_id all
_diffrn_reflns_av_R_equivalents 0.029
_diffrn_reflns_limit_h_max 9
_diffrn_reflns_limit_h_min -9
_diffrn_reflns_limit_k_max 12
_diffrn_reflns_limit_k_min -12
_diffrn_reflns_limit_l_max 34
_diffrn_reflns_limit_l_min -34
_diffrn_reflns_number 4220
_diffrn_reflns_theta_full 28.0
_diffrn_reflns_theta_max 28.0
_diffrn_reflns_theta_min 1.54
_exptl_absorpt_coefficient_mu 0.182
_exptl_absorpt_correction_type none
_exptl_crystal_colour Yellow
_exptl_crystal_density_diffrn 1.187
_exptl_crystal_density_method 'not measured'
_exptl_crystal_description 'Prism (0.33x0.27x0.24 mm)'
_exptl_crystal_F_000 704
_exptl_crystal_size_max 0.33
_exptl_crystal_size_mid 0.27
_exptl_crystal_size_min 0.24
_refine_diff_density_max 0.440
_refine_diff_density_min -0.493
_refine_diff_density_rms 0.188
_refine_ls_abs_structure_details 'Flack H D (1983), Acta Cryst. A39, 876-881'
_refine_ls_abs_structure_Flack 0.02(13)
_refine_ls_extinction_method none
_refine_ls_goodness_of_fit_ref 1.148
_refine_ls_hydrogen_treatment constr
_refine_ls_matrix_type full
_refine_ls_number_parameters 208
_refine_ls_number_reflns 4197
_refine_ls_number_restraints 0
_refine_ls_restrained_S_all 1.148
_refine_ls_R_factor_all 0.0841
_refine_ls_R_factor_gt 0.0543
_refine_ls_shift/su_max 0.010
_refine_ls_shift/su_mean 0.003
_refine_ls_structure_factor_coef Fsqd
_refine_ls_weighting_details 'calc w=1/[\s^2^(Fo^2^)+(0.0968P)^2^+0.2554P] where P=(Fo^2^+2Fc^2^)/3'
_refine_ls_weighting_scheme calc
_refine_ls_wR_factor_gt 0.1436
_refine_ls_wR_factor_ref 0.1794
_reflns_number_gt 3274
_reflns_number_total 4197
_reflns_threshold_expression >2sigma(I)
_cod_data_source_file jo100173f_si_010.cif
_cod_data_source_block global
_cod_depositor_comments
;
The following automatic conversions were performed:

'_symmetry_cell_setting' value 'Orthorhombic' changed to
'orthorhombic' according to the built-in table from CIF Core
dictionary named 'cif_core.dic' version 2.4.1 from 2010-06-29.

Automatic conversion script
Id: cif_fix_values 1646 2011-03-28 12:23:43Z adriana 
;
_cod_original_sg_symbol_H-M 'P 21 21 21 '
_cod_original_formula_sum 'C19 H24 N2 O S '
_cod_database_code 4025339
_cod_database_fobs_code 4025339

loop_
_symmetry_equiv_pos_as_xyz
+X,+Y,+Z
'-X+ 1/2,-Y,+Z+ 1/2'
'+X+ 1/2,-Y+ 1/2,-Z'
'-X,+Y+ 1/2,-Z+ 1/2'

loop_
_atom_site_label
_atom_site_type_symbol
_atom_site_fract_x
_atom_site_fract_y
_atom_site_fract_z
_atom_site_U_iso_or_equiv
_atom_site_adp_type
_atom_site_occupancy
_atom_site_symmetry_multiplicity
_atom_site_calc_flag
_atom_site_refinement_flags
_atom_site_disorder_assembly
_atom_site_disorder_group
S15 S 0.31690(13) 0.18126(8) 0.86276(3) 0.0551(3) Uani 1 1 d . . .
N21 N 0.4645(4) -0.0106(3) 0.77690(10) 0.0463(6) Uani 1 1 d . . .
N14 N 0.4249(4) 0.0535(3) 0.89810(10) 0.0458(6) Uani 1 1 d . . .
C8 C 0.5288(3) -0.1799(3) 0.91294(9) 0.0345(6) Uani 1 1 d . . .
O16 O 0.4542(5) 0.2966(3) 0.86123(13) 0.0844(9) Uani 1 1 d . . .
C7 C 0.4143(4) -0.0766(3) 0.88423(10) 0.0370(6) Uani 1 1 d . . .
C2 C 0.3212(4) -0.0981(3) 0.79137(11) 0.0412(6) Uani 1 1 d . . .
C1 C 0.2943(4) -0.1338(3) 0.84271(11) 0.0382(6) Uani 1 1 d . . .
C13 C 0.6456(4) -0.1313(3) 0.95037(11) 0.0455(7) Uani 1 1 d . . .
C9 C 0.5272(4) -0.3248(3) 0.90164(11) 0.0406(6) Uani 1 1 d . . .
C10 C 0.6386(4) -0.4180(3) 0.92793(12) 0.0481(7) Uani 1 1 d . . .
C11 C 0.7527(5) -0.3676(4) 0.96495(13) 0.0550(9) Uani 1 1 d . . .
C6 C 0.1498(4) -0.2192(3) 0.85693(13) 0.0485(7) Uani 1 1 d . . .
C23 C 0.4557(6) 0.0532(4) 0.72669(14) 0.0672(10) Uani 1 1 d . . .
C19 C 0.2409(7) 0.2740(5) 0.96036(16) 0.0764(12) Uani 1 1 d . . .
C5 C 0.0289(5) -0.2709(4) 0.82103(16) 0.0623(10) Uani 1 1 d . . .
C4 C 0.0529(5) -0.2340(4) 0.77124(16) 0.0662(11) Uani 1 1 d . . .
C3 C 0.1955(5) -0.1504(4) 0.75618(12) 0.0540(8) Uani 1 1 d . . .
C12 C 0.7570(5) -0.2250(4) 0.97630(13) 0.0544(8) Uani 1 1 d . . .
C17 C 0.1500(5) 0.2344(4) 0.91103(14) 0.0606(9) Uani 1 1 d . . .
C22 C 0.6473(5) -0.0441(5) 0.79132(17) 0.0714(11) Uani 1 1 d . . .
C20 C 0.0569(9) 0.3626(6) 0.8867(2) 0.1072(19) Uani 1 1 d . . .
C18 C 0.0180(6) 0.1142(6) 0.91798(19) 0.0864(15) Uani 1 1 d . . .
H13 H 0.6544 -0.0190 0.9613 0.055 Uiso 1 1 d R . .
H9 H 0.4532 -0.3611 0.8726 0.049 Uiso 1 1 d R . .
H10 H 0.6352 -0.5170 0.9198 0.058 Uiso 1 1 d R . .
H11 H 0.8284 -0.4318 0.9836 0.066 Uiso 1 1 d R . .
H6 H 0.1245 -0.2586 0.8918 0.058 Uiso 1 1 d R . .
H23A H 0.5618 0.1104 0.7216 0.081 Uiso 1 1 d R . .
H23B H 0.3494 0.1113 0.7239 0.081 Uiso 1 1 d R . .
H23C H 0.4517 -0.0201 0.7015 0.081 Uiso 1 1 d R . .
H19A H 0.1473 0.3005 0.9827 0.092 Uiso 1 1 d R . .
H19B H 0.3218 0.3521 0.9548 0.092 Uiso 1 1 d R . .
H19C H 0.3081 0.1946 0.9732 0.092 Uiso 1 1 d R . .
H5 H -0.0682 -0.3314 0.8319 0.075 Uiso 1 1 d R . .
H4 H -0.0190 -0.2743 0.7506 0.079 Uiso 1 1 d R . .
H3 H 0.2091 -0.1262 0.7210 0.065 Uiso 1 1 d R . .
H12 H 0.8307 -0.1747 1.0000 0.065 Uiso 1 1 d R . .
H22A H 0.7362 -0.0616 0.7603 0.086 Uiso 1 1 d R . .
H22B H 0.6963 0.0329 0.8107 0.086 Uiso 1 1 d R . .
H22C H 0.6476 -0.1286 0.8115 0.086 Uiso 1 1 d R . .
H20A H -0.0351 0.3997 0.9088 0.129 Uiso 1 1 d R . .
H20B H 0.1464 0.4343 0.8804 0.129 Uiso 1 1 d R . .
H20C H 0.0029 0.3341 0.8552 0.129 Uiso 1 1 d R . .
H18A H -0.0697 0.1405 0.9432 0.104 Uiso 1 1 d R . .
H18B H 0.0819 0.0311 0.9289 0.104 Uiso 1 1 d R . .
H18C H -0.0427 0.0948 0.8865 0.104 Uiso 1 1 d R . .

loop_
_atom_site_aniso_label
_atom_site_aniso_U_11
_atom_site_aniso_U_22
_atom_site_aniso_U_33
_atom_site_aniso_U_23
_atom_site_aniso_U_13
_atom_site_aniso_U_12
S15 0.0734(6) 0.0403(4) 0.0516(4) 0.0062(4) 0.0022(4) 0.0151(4)
N21 0.0532(14) 0.0458(14) 0.0400(14) 0.0078(11) 0.0032(11) 0.0065(12)
N14 0.0513(15) 0.0371(13) 0.0488(15) -0.0002(11) -0.0045(11) 0.0066(11)
C8 0.0334(13) 0.0366(13) 0.0335(13) 0.0010(11) 0.0027(10) 0.0020(11)
O16 0.099(2) 0.0446(13) 0.110(2) 0.0185(16) 0.0191(18) -0.0035(14)
C7 0.0369(14) 0.0407(14) 0.0336(13) 0.0020(11) 0.0042(11) 0.0033(12)
C2 0.0448(15) 0.0378(14) 0.0412(14) 0.0007(11) -0.0028(13) 0.0131(13)
C1 0.0365(15) 0.0380(13) 0.0402(14) 0.0019(11) -0.0016(11) 0.0103(12)
C13 0.0476(17) 0.0451(15) 0.0437(15) 0.0012(13) -0.0033(13) -0.0047(13)
C9 0.0410(14) 0.0407(14) 0.0400(14) -0.0049(13) -0.0021(12) 0.0054(13)
C10 0.0489(17) 0.0405(15) 0.0550(18) -0.0012(14) -0.0018(14) 0.0100(13)
C11 0.0531(19) 0.0508(18) 0.061(2) 0.0110(15) -0.0120(16) 0.0114(15)
C6 0.0400(16) 0.0541(17) 0.0515(17) 0.0048(14) -0.0007(14) 0.0034(13)
C23 0.091(3) 0.057(2) 0.054(2) 0.0166(18) 0.0052(19) 0.006(2)
C19 0.087(3) 0.071(3) 0.071(3) -0.024(2) 0.003(2) 0.005(2)
C5 0.0394(17) 0.070(2) 0.078(3) 0.007(2) -0.0080(17) -0.0024(16)
C4 0.049(2) 0.082(3) 0.068(2) -0.005(2) -0.0236(18) 0.0021(19)
C3 0.055(2) 0.063(2) 0.0439(16) 0.0046(14) -0.0117(15) 0.0106(17)
C12 0.0547(19) 0.0557(19) 0.0527(18) 0.0013(15) -0.0200(15) -0.0038(16)
C17 0.066(2) 0.0513(18) 0.064(2) -0.0114(16) -0.0002(18) 0.0174(17)
C22 0.0421(19) 0.087(3) 0.085(3) 0.034(2) 0.0080(18) 0.0005(19)
C20 0.128(4) 0.090(4) 0.103(4) -0.008(3) -0.006(3) 0.070(3)
C18 0.060(2) 0.094(3) 0.105(4) -0.034(3) 0.015(2) -0.003(2)

loop_
_atom_type_symbol
_atom_type_description
_atom_type_scat_dispersion_real
_atom_type_scat_dispersion_imag
_atom_type_scat_source
C C 0.0033 0.0016 'International Tables Vol C Tables 4.2.6.8 and 6.1.1.4'
H H 0.0000 0.0000 'International Tables Vol C Tables 4.2.6.8 and 6.1.1.4'
N N 0.0061 0.0033 'International Tables Vol C Tables 4.2.6.8 and 6.1.1.4'
O O 0.0106 0.0060 'International Tables Vol C Tables 4.2.6.8 and 6.1.1.4'
S S 0.1246 0.1234 'International Tables Vol C Tables 4.2.6.8 and 6.1.1.4'

loop_
_diffrn_radiation_wavelength
0.71073

loop_
_geom_angle_atom_site_label_1
_geom_angle_atom_site_label_2
_geom_angle_atom_site_label_3
_geom_angle
_geom_angle_site_symmetry_1
_geom_angle_site_symmetry_3
_geom_angle_publ_flag
O16 S15 N14 102.31(17) . . ?
O16 S15 C17 105.91(18) . . ?
N14 S15 C17 97.25(15) . . ?
C2 N21 C22 120.6(3) . . ?
C2 N21 C23 117.4(3) . . ?
C22 N21 C23 111.9(3) . . ?
C7 N14 S15 119.2(2) . . ?
C13 C8 C9 118.7(3) . . ?
C13 C8 C7 119.6(3) . . ?
C9 C8 C7 121.7(2) . . ?
N14 C7 C8 116.5(3) . . ?
N14 C7 C1 125.8(3) . . ?
C8 C7 C1 117.7(2) . . ?
N21 C2 C3 121.9(3) . . ?
N21 C2 C1 120.7(3) . . ?
C3 C2 C1 117.3(3) . . ?
C6 C1 C2 120.4(3) . . ?
C6 C1 C7 117.5(3) . . ?
C2 C1 C7 122.0(3) . . ?
C8 C13 C12 120.4(3) . . ?
C10 C9 C8 120.5(3) . . ?
C11 C10 C9 119.9(3) . . ?
C10 C11 C12 120.4(3) . . ?
C1 C6 C5 120.9(3) . . ?
C4 C5 C6 118.7(3) . . ?
C5 C4 C3 121.5(3) . . ?
C4 C3 C2 121.2(3) . . ?
C11 C12 C13 120.1(3) . . ?
C18 C17 C19 111.6(4) . . ?
C18 C17 C20 110.9(4) . . ?
C19 C17 C20 111.3(4) . . ?
C18 C17 S15 108.1(2) . . ?
C19 C17 S15 111.5(3) . . ?
C20 C17 S15 103.0(3) . . ?
C8 C13 H13 122.8 . . ?
C12 C13 H13 116.7 . . ?
C10 C9 H9 119.2 . . ?
C8 C9 H9 120.1 . . ?
C11 C10 H10 120.8 . . ?
C9 C10 H10 119.3 . . ?
C10 C11 H11 120.1 . . ?
C12 C11 H11 119.5 . . ?
C1 C6 H6 127.1 . . ?
C5 C6 H6 111.8 . . ?
N21 C23 H23A 108.9 . . ?
N21 C23 H23B 110.1 . . ?
H23A C23 H23B 109.5 . . ?
N21 C23 H23C 109.4 . . ?
H23A C23 H23C 109.5 . . ?
H23B C23 H23C 109.5 . . ?
C17 C19 H19A 106.2 . . ?
C17 C19 H19B 109.6 . . ?
H19A C19 H19B 110.3 . . ?
C17 C19 H19C 109.8 . . ?
H19A C19 H19C 111.4 . . ?
H19B C19 H19C 109.5 . . ?
C4 C5 H5 122.3 . . ?
C6 C5 H5 118.9 . . ?
C5 C4 H4 114.8 . . ?
C3 C4 H4 123.3 . . ?
C4 C3 H3 119.7 . . ?
C2 C3 H3 119.1 . . ?
C11 C12 H12 129.9 . . ?
C13 C12 H12 110.0 . . ?
N21 C22 H22A 114.2 . . ?
N21 C22 H22B 109.1 . . ?
H22A C22 H22B 107.3 . . ?
N21 C22 H22C 109.4 . . ?
H22A C22 H22C 107.3 . . ?
H22B C22 H22C 109.5 . . ?
C17 C20 H20A 110.5 . . ?
C17 C20 H20B 108.8 . . ?
H20A C20 H20B 109.5 . . ?
C17 C20 H20C 109.1 . . ?
H20A C20 H20C 109.5 . . ?
H20B C20 H20C 109.5 . . ?
C17 C18 H18A 108.9 . . ?
C17 C18 H18B 109.6 . . ?
H18A C18 H18B 109.5 . . ?
C17 C18 H18C 109.9 . . ?
H18A C18 H18C 109.5 . . ?
H18B C18 H18C 109.5 . . ?

loop_
_geom_bond_atom_site_label_1
_geom_bond_atom_site_label_2
_geom_bond_distance
_geom_bond_site_symmetry_2
_geom_bond_publ_flag
S15 O16 1.488(3) . ?
S15 N14 1.720(3) . ?
S15 C17 1.841(4) . ?
N21 C2 1.395(4) . ?
N21 C22 1.436(4) . ?
N21 C23 1.457(4) . ?
N14 C7 1.285(4) . ?
C8 C13 1.389(4) . ?
C8 C9 1.401(4) . ?
C8 C7 1.496(4) . ?
C7 C1 1.508(4) . ?
C2 C3 1.402(5) . ?
C2 C1 1.410(4) . ?
C1 C6 1.388(4) . ?
C13 C12 1.388(4) . ?
C9 C10 1.390(4) . ?
C10 C11 1.374(5) . ?
C11 C12 1.380(5) . ?
C6 C5 1.389(5) . ?
C19 C17 1.511(6) . ?
C5 C4 1.370(6) . ?
C4 C3 1.374(5) . ?
C17 C18 1.507(6) . ?
C17 C20 1.533(6) . ?
C13 H13 1.1014 . ?
C9 H9 1.0018 . ?
C10 H10 0.9600 . ?
C11 H11 0.9600 . ?
C6 H6 1.0100 . ?
C23 H23A 0.9600 . ?
C23 H23B 0.9600 . ?
C23 H23C 0.9600 . ?
C19 H19A 0.9425 . ?
C19 H19B 0.9601 . ?
C19 H19C 0.9600 . ?
C5 H5 0.9599 . ?
C4 H4 0.8502 . ?
C3 H3 0.9599 . ?
C12 H12 0.9546 . ?
C22 H22A 1.0623 . ?
C22 H22B 0.9601 . ?
C22 H22C 0.9602 . ?
C20 H20A 0.9602 . ?
C20 H20B 0.9601 . ?
C20 H20C 0.9599 . ?
C18 H18A 0.9600 . ?
C18 H18B 0.9600 . ?
C18 H18C 0.9600 . ?
